data_2226063
loop_
_publ_author_name
'Gowda, B. Thimme'
'Tokar\<c\'ik, Miroslav'
'Rodrigues, Vinola Z.'
'Ko\<z\'i\<sek, Jozef'
'Fuess, Hartmut'

_publ_section_title
;
 <i>N</i>,<i>N</i>'-Diphenylsuberamide
;
_journal_coeditor_code BT5267
_journal_issue 6
_journal_name_full 'Acta Crystallographica Section E'
_journal_page_first o1363
_journal_paper_doi 10.1107/S1600536810017344
_journal_volume 66
_journal_year 2010
_chemical_formula_iupac 'C20 H24 N2 O2'
_chemical_formula_moiety 'C20 H24 N2 O2'
_chemical_formula_sum 'C20 H24 N2 O2'
_chemical_formula_weight 324.41
_chemical_name_common
;
<i>N</i>,<i>N</i>'-Diphenylsuberamide
;
_chemical_name_systematic
;
<i>N</i>,<i>N</i>'-Diphenyloctanediamide
;
_space_group_IT_number 15
_symmetry_cell_setting monoclinic
_symmetry_space_group_name_Hall '-C 2yc'
_symmetry_space_group_name_H-M 'C 1 2/c 1'
_atom_sites_solution_hydrogens geom
_atom_sites_solution_primary direct
_atom_sites_solution_secondary difmap
_audit_creation_method 'WinGX routine CIF_UPDATE'
_cell_angle_alpha 90
_cell_angle_beta 96.517(4)
_cell_angle_gamma 90
_cell_formula_units_Z 8
_cell_length_a 18.2267(9)
_cell_length_b 5.03097(15)
_cell_length_c 38.1436(15)
_cell_measurement_reflns_used 7864
_cell_measurement_temperature 295(2)
_cell_measurement_theta_max 27.4246
_cell_measurement_theta_min 1.8523
_cell_volume 3475.1(2)
_computing_cell_refinement
;
CrysAlis Pro (Oxford Diffraction, 2009)
;
_computing_data_collection
;
CrysAlis Pro (Oxford Diffraction, 2009)
;
_computing_data_reduction
;
CrysAlis Pro (Oxford Diffraction, 2009)
;
_computing_molecular_graphics
;
ORTEP-3 (Farrugia, 1997) and DIAMOND (Brandenburg, 2002)
;
_computing_publication_material
;
SHELXL97 (Sheldrick, 2008), PLATON (Spek, 2009) and WinGX
(Farrugia, 1999)
;
_computing_structure_refinement 'SHELXL97 (Sheldrick, 2008)'
_computing_structure_solution 'SHELXS97 (Sheldrick, 2008)'
_diffrn_ambient_temperature 295(2)
_diffrn_detector_area_resol_mean 10.434
_diffrn_measured_fraction_theta_full 0.992
_diffrn_measured_fraction_theta_max 0.993
_diffrn_measurement_device_type 'Oxford Diffraction Gemini R CCD'
_diffrn_measurement_method '\w scans'
_diffrn_radiation_monochromator graphite
_diffrn_radiation_type MoK\a
_diffrn_radiation_wavelength 0.71073
_diffrn_reflns_av_R_equivalents 0.0643
_diffrn_reflns_limit_h_max 21
_diffrn_reflns_limit_h_min -21
_diffrn_reflns_limit_k_max 5
_diffrn_reflns_limit_k_min -5
_diffrn_reflns_limit_l_max 45
_diffrn_reflns_limit_l_min -45
_diffrn_reflns_number 27788
_diffrn_reflns_theta_full 25.02
_diffrn_reflns_theta_max 25.02
_diffrn_reflns_theta_min 2.15
_diffrn_standards_number 0
_exptl_absorpt_coefficient_mu 0.080
_exptl_absorpt_correction_T_max 0.996
_exptl_absorpt_correction_T_min 0.957
_exptl_absorpt_correction_type analytical
_exptl_absorpt_process_details
;
(CrysAlis Pro; Oxford Diffraction, 2009)
;
_exptl_crystal_colour colourless
_exptl_crystal_density_diffrn 1.24
_exptl_crystal_density_method 'not measured'
_exptl_crystal_description plate
_exptl_crystal_F_000 1392
_exptl_crystal_size_max 0.58
_exptl_crystal_size_mid 0.33
_exptl_crystal_size_min 0.05
_refine_diff_density_max 0.205
_refine_diff_density_min -0.223
_refine_ls_extinction_method none
_refine_ls_goodness_of_fit_ref 1.092
_refine_ls_hydrogen_treatment mixed
_refine_ls_matrix_type full
_refine_ls_number_parameters 224
_refine_ls_number_reflns 3027
_refine_ls_number_restraints 2
_refine_ls_restrained_S_all 1.092
_refine_ls_R_factor_all 0.0902
_refine_ls_R_factor_gt 0.0758
_refine_ls_shift/su_max 0.000
_refine_ls_shift/su_mean 0.000
_refine_ls_structure_factor_coef Fsqd
_refine_ls_weighting_details 'calc w=1/[\s^2^(Fo^2^)+(0.0865P)^2^+8.3730P] where P=(Fo^2^+2Fc^2^)/3'
_refine_ls_weighting_scheme calc
_refine_ls_wR_factor_gt 0.195
_refine_ls_wR_factor_ref 0.2026
_reflns_number_gt 2524
_reflns_number_total 3027
_reflns_threshold_expression I>2\s(I)
_cod_data_source_file bt5267.cif
_cod_data_source_block I
_cod_original_sg_symbol_H-M 'C 2/c'
_cod_database_code 2226063
_cod_database_fobs_code 2226063

loop_
_symmetry_equiv_pos_as_xyz
'x, y, z'
'-x, y, -z+1/2'
'x+1/2, y+1/2, z'
'-x+1/2, y+1/2, -z+1/2'
'-x, -y, -z'
'x, -y, z-1/2'
'-x+1/2, -y+1/2, -z'
'x+1/2, -y+1/2, z-1/2'

loop_
_atom_site_type_symbol
_atom_site_label
_atom_site_fract_x
_atom_site_fract_y
_atom_site_fract_z
_atom_site_U_iso_or_equiv
_atom_site_adp_type
_atom_site_calc_flag
_atom_site_refinement_flags
_atom_site_occupancy
_atom_site_disorder_assembly
_atom_site_disorder_group
C C1 0.0479(2) 0.3940(7) 0.55627(10) 0.0357(9) Uani d . 1 . .
C C2 0.0772(2) 0.2805(8) 0.52403(10) 0.0392(9) Uani d . 1 . .
H H2A 0.0358 0.2378 0.5067 0.047 Uiso calc R 1 . .
H H2B 0.1029 0.1158 0.5306 0.047 Uiso calc R 1 . .
C C3 0.1291(2) 0.4621(8) 0.50714(10) 0.0398(9) Uani d . 1 . .
H H3A 0.1732 0.489 0.5235 0.048 Uiso calc R 1 . .
H H3B 0.1055 0.6337 0.5028 0.048 Uiso calc R 1 . .
C C4 0.1511(2) 0.3560(8) 0.47276(10) 0.0398(9) Uani d . 1 . .
H H4A 0.1068 0.3257 0.4567 0.048 Uiso calc R 1 . .
H H4B 0.1754 0.1857 0.4772 0.048 Uiso calc R 1 . .
C C5 0.2020(2) 0.5373(8) 0.45507(9) 0.0415(10) Uani d . 1 . .
H H5A 0.247 0.5627 0.4709 0.05 Uiso calc R 1 . .
H H5B 0.1784 0.7095 0.4514 0.05 Uiso calc R 1 . .
C C6 0.2222(2) 0.4363(8) 0.42003(10) 0.0417(10) Uani d . 1 . .
H H6A 0.2457 0.2638 0.4235 0.05 Uiso calc R 1 . .
H H6B 0.1775 0.4133 0.404 0.05 Uiso calc R 1 . .
C C7 0.2735(2) 0.6215(8) 0.40346(10) 0.0416(10) Uani d . 1 . .
H H7A 0.3186 0.6418 0.4194 0.05 Uiso calc R 1 . .
H H7B 0.2505 0.795 0.4004 0.05 Uiso calc R 1 . .
C C8 0.2930(2) 0.5254(7) 0.36811(10) 0.0388(9) Uani d . 1 . .
C C9 -0.0140(2) 0.2611(7) 0.60821(9) 0.0343(8) Uani d . 1 . .
C C10 -0.0691(2) 0.0877(9) 0.61530(10) 0.0459(10) Uani d . 1 . .
H H10 -0.0822 -0.0522 0.5999 0.055 Uiso calc R 1 . .
C C11 -0.1051(3) 0.1199(10) 0.64514(11) 0.0565(12) Uani d . 1 . .
H H11 -0.1425 0.0034 0.6497 0.068 Uiso calc R 1 . .
C C12 -0.0851(3) 0.3247(10) 0.66783(11) 0.0595(13) Uani d . 1 . .
H H12 -0.109 0.3482 0.6879 0.071 Uiso calc R 1 . .
C C13 -0.0299(3) 0.4945(9) 0.66109(10) 0.0574(12) Uani d . 1 . .
H H13 -0.0168 0.633 0.6767 0.069 Uiso calc R 1 . .
C C14 0.0070(2) 0.4649(8) 0.63144(10) 0.0439(10) Uani d . 1 . .
H H14 0.0451 0.5798 0.6273 0.053 Uiso calc R 1 . .
C C15 0.3338(2) 0.6863(7) 0.31213(10) 0.0382(9) Uani d . 1 . .
C C16 0.3837(2) 0.4959(9) 0.30577(11) 0.0517(11) Uani d . 1 . .
H H16 0.401 0.3772 0.3235 0.062 Uiso calc R 1 . .
C C17 0.4088(3) 0.4791(11) 0.27288(13) 0.0676(14) Uani d . 1 . .
H H17 0.4425 0.3479 0.2685 0.081 Uiso calc R 1 . .
C C18 0.3837(3) 0.6570(11) 0.24667(12) 0.0695(15) Uani d . 1 . .
H H18 0.4011 0.6476 0.2247 0.083 Uiso calc R 1 . .
C C19 0.3336(3) 0.8462(11) 0.25299(13) 0.0738(16) Uani d . 1 . .
H H19 0.3157 0.9633 0.2352 0.089 Uiso calc R 1 . .
C C20 0.3091(3) 0.8644(9) 0.28602(12) 0.0565(12) Uani d . 1 . .
H H20 0.2759 0.9971 0.2905 0.068 Uiso calc R 1 . .
N N1 0.02190(19) 0.2112(6) 0.57763(8) 0.0381(8) Uani d D 1 . .
H H1N 0.029(2) 0.055(6) 0.5713(11) 0.046 Uiso d D 1 . .
N N2 0.3100(2) 0.7191(6) 0.34624(9) 0.0405(8) Uani d D 1 . .
H H2N 0.302(2) 0.868(6) 0.3547(11) 0.049 Uiso d D 1 . .
O O1 0.04456(18) 0.6348(5) 0.56139(8) 0.0503(8) Uani d . 1 . .
O O2 0.2948(2) 0.2890(6) 0.36057(9) 0.0652(10) Uani d . 1 . .

loop_
_atom_site_aniso_label
_atom_site_aniso_U_11
_atom_site_aniso_U_22
_atom_site_aniso_U_33
_atom_site_aniso_U_12
_atom_site_aniso_U_13
_atom_site_aniso_U_23
C1 0.041(2) 0.029(2) 0.038(2) 0.0025(17) 0.0096(17) -0.0019(17)
C2 0.050(2) 0.032(2) 0.038(2) -0.0012(18) 0.0144(18) -0.0054(17)
C3 0.046(2) 0.037(2) 0.038(2) -0.0056(18) 0.0141(17) -0.0075(17)
C4 0.044(2) 0.038(2) 0.039(2) -0.0018(18) 0.0125(17) -0.0048(17)
C5 0.052(2) 0.038(2) 0.037(2) -0.0057(19) 0.0163(18) -0.0080(18)
C6 0.055(2) 0.031(2) 0.042(2) -0.0081(18) 0.0166(19) -0.0062(17)
C7 0.051(2) 0.033(2) 0.042(2) -0.0046(19) 0.0131(19) -0.0038(18)
C8 0.050(2) 0.026(2) 0.044(2) -0.0011(18) 0.0215(19) -0.0072(17)
C9 0.039(2) 0.0295(19) 0.0347(19) 0.0036(17) 0.0069(16) 0.0021(15)
C10 0.057(3) 0.043(2) 0.039(2) -0.007(2) 0.0131(19) -0.0037(18)
C11 0.060(3) 0.058(3) 0.056(3) 0.002(2) 0.029(2) 0.011(2)
C12 0.079(3) 0.062(3) 0.042(2) 0.013(3) 0.030(2) 0.005(2)
C13 0.089(3) 0.047(3) 0.037(2) 0.005(3) 0.011(2) -0.009(2)
C14 0.051(2) 0.040(2) 0.041(2) -0.0034(19) 0.0109(19) -0.0051(19)
C15 0.046(2) 0.030(2) 0.041(2) -0.0092(17) 0.0134(18) -0.0034(17)
C16 0.060(3) 0.049(2) 0.050(2) 0.008(2) 0.021(2) 0.002(2)
C17 0.081(3) 0.060(3) 0.070(3) 0.005(3) 0.042(3) -0.009(3)
C18 0.102(4) 0.066(3) 0.046(3) -0.018(3) 0.035(3) -0.009(3)
C19 0.113(5) 0.063(3) 0.047(3) -0.005(3) 0.019(3) 0.013(3)
C20 0.072(3) 0.042(3) 0.058(3) 0.002(2) 0.017(2) 0.004(2)
N1 0.0527(19) 0.0262(16) 0.0384(17) -0.0009(15) 0.0174(15) -0.0018(14)
N2 0.054(2) 0.0263(17) 0.0446(19) -0.0037(15) 0.0198(16) -0.0016(15)
O1 0.072(2) 0.0293(15) 0.0548(18) 0.0002(14) 0.0316(16) -0.0006(13)
O2 0.110(3) 0.0280(16) 0.067(2) -0.0056(17) 0.051(2) -0.0043(14)

loop_
_atom_type_symbol
_atom_type_description
_atom_type_scat_dispersion_real
_atom_type_scat_dispersion_imag
_atom_type_scat_source
C C 0.0033 0.0016 'International Tables Vol C Tables 4.2.6.8 and 6.1.1.4'
H H 0 0 'International Tables Vol C Tables 4.2.6.8 and 6.1.1.4'
N N 0.0061 0.0033 'International Tables Vol C Tables 4.2.6.8 and 6.1.1.4'
O O 0.0106 0.006 'International Tables Vol C Tables 4.2.6.8 and 6.1.1.4'

loop_
_geom_angle_atom_site_label_1
_geom_angle_atom_site_label_2
_geom_angle_atom_site_label_3
_geom_angle_site_symmetry_1
_geom_angle_site_symmetry_3
_geom_angle
_geom_angle_publ_flag
O1 C1 N1 . . 123.3(3) ?
O1 C1 C2 . . 122.1(3) ?
N1 C1 C2 . . 114.5(3) ?
C1 C2 C3 . . 114.6(3) ?
C1 C2 H2A . . 108.6 ?
C3 C2 H2A . . 108.6 ?
C1 C2 H2B . . 108.6 ?
C3 C2 H2B . . 108.6 ?
H2A C2 H2B . . 107.6 ?
C2 C3 C4 . . 113.4(3) ?
C2 C3 H3A . . 108.9 ?
C4 C3 H3A . . 108.9 ?
C2 C3 H3B . . 108.9 ?
C4 C3 H3B . . 108.9 ?
H3A C3 H3B . . 107.7 ?
C3 C4 C5 . . 114.2(3) ?
C3 C4 H4A . . 108.7 ?
C5 C4 H4A . . 108.7 ?
C3 C4 H4B . . 108.7 ?
C5 C4 H4B . . 108.7 ?
H4A C4 H4B . . 107.6 ?
C4 C5 C6 . . 114.5(3) ?
C4 C5 H5A . . 108.6 ?
C6 C5 H5A . . 108.6 ?
C4 C5 H5B . . 108.6 ?
C6 C5 H5B . . 108.6 ?
H5A C5 H5B . . 107.6 ?
C7 C6 C5 . . 112.8(3) ?
C7 C6 H6A . . 109 ?
C5 C6 H6A . . 109 ?
C7 C6 H6B . . 109 ?
C5 C6 H6B . . 109 ?
H6A C6 H6B . . 107.8 ?
C6 C7 C8 . . 113.3(3) ?
C6 C7 H7A . . 108.9 ?
C8 C7 H7A . . 108.9 ?
C6 C7 H7B . . 108.9 ?
C8 C7 H7B . . 108.9 ?
H7A C7 H7B . . 107.7 ?
O2 C8 N2 . . 123.0(4) ?
O2 C8 C7 . . 122.3(4) ?
N2 C8 C7 . . 114.6(3) ?
C10 C9 C14 . . 119.9(3) ?
C10 C9 N1 . . 117.5(3) ?
C14 C9 N1 . . 122.5(3) ?
C9 C10 C11 . . 120.7(4) ?
C9 C10 H10 . . 119.7 ?
C11 C10 H10 . . 119.7 ?
C12 C11 C10 . . 119.3(4) ?
C12 C11 H11 . . 120.3 ?
C10 C11 H11 . . 120.3 ?
C13 C12 C11 . . 120.1(4) ?
C13 C12 H12 . . 119.9 ?
C11 C12 H12 . . 119.9 ?
C12 C13 C14 . . 121.4(4) ?
C12 C13 H13 . . 119.3 ?
C14 C13 H13 . . 119.3 ?
C9 C14 C13 . . 118.5(4) ?
C9 C14 H14 . . 120.7 ?
C13 C14 H14 . . 120.7 ?
C16 C15 C20 . . 120.0(4) ?
C16 C15 N2 . . 121.5(4) ?
C20 C15 N2 . . 118.4(4) ?
C15 C16 C17 . . 120.0(4) ?
C15 C16 H16 . . 120 ?
C17 C16 H16 . . 120 ?
C18 C17 C16 . . 120.0(5) ?
C18 C17 H17 . . 120 ?
C16 C17 H17 . . 120 ?
C19 C18 C17 . . 119.9(4) ?
C19 C18 H18 . . 120 ?
C17 C18 H18 . . 120 ?
C18 C19 C20 . . 120.0(5) ?
C18 C19 H19 . . 120 ?
C20 C19 H19 . . 120 ?
C15 C20 C19 . . 120.1(5) ?
C15 C20 H20 . . 119.9 ?
C19 C20 H20 . . 119.9 ?
C1 N1 C9 . . 126.9(3) ?
C1 N1 H1N . . 113(3) ?
C9 N1 H1N . . 120(3) ?
C8 N2 C15 . . 126.8(3) ?
C8 N2 H2N . . 110(3) ?
C15 N2 H2N . . 123(3) ?

loop_
_geom_bond_atom_site_label_1
_geom_bond_atom_site_label_2
_geom_bond_site_symmetry_2
_geom_bond_distance
_geom_bond_publ_flag
C1 O1 . 1.229(5) ?
C1 N1 . 1.350(5) ?
C1 C2 . 1.508(5) ?
C2 C3 . 1.510(5) ?
C2 H2A . 0.97 ?
C2 H2B . 0.97 ?
C3 C4 . 1.512(5) ?
C3 H3A . 0.97 ?
C3 H3B . 0.97 ?
C4 C5 . 1.513(5) ?
C4 H4A . 0.97 ?
C4 H4B . 0.97 ?
C5 C6 . 1.514(5) ?
C5 H5A . 0.97 ?
C5 H5B . 0.97 ?
C6 C7 . 1.509(5) ?
C6 H6A . 0.97 ?
C6 H6B . 0.97 ?
C7 C8 . 1.512(5) ?
C7 H7A . 0.97 ?
C7 H7B . 0.97 ?
C8 O2 . 1.225(5) ?
C8 N2 . 1.342(5) ?
C9 C10 . 1.380(6) ?
C9 C14 . 1.381(5) ?
C9 N1 . 1.423(5) ?
C10 C11 . 1.386(6) ?
C10 H10 . 0.93 ?
C11 C12 . 1.368(7) ?
C11 H11 . 0.93 ?
C12 C13 . 1.366(7) ?
C12 H12 . 0.93 ?
C13 C14 . 1.388(6) ?
C13 H13 . 0.93 ?
C14 H14 . 0.93 ?
C15 C16 . 1.362(6) ?
C15 C20 . 1.377(6) ?
C15 N2 . 1.427(5) ?
C16 C17 . 1.385(6) ?
C16 H16 . 0.93 ?
C17 C18 . 1.381(7) ?
C17 H17 . 0.93 ?
C18 C19 . 1.360(8) ?
C18 H18 . 0.93 ?
C19 C20 . 1.387(7) ?
C19 H19 . 0.93 ?
C20 H20 . 0.93 ?
N1 H1N . 0.84(3) ?
N2 H2N . 0.84(3) ?

loop_
_geom_hbond_atom_site_label_D
_geom_hbond_atom_site_label_H
_geom_hbond_atom_site_label_A
_geom_hbond_site_symmetry_A
_geom_hbond_distance_DH
_geom_hbond_distance_HA
_geom_hbond_distance_DA
_geom_hbond_angle_DHA
N1 H1N O1 1_545 0.84(3) 2.17(3) 3.004(4) 173(4)
N2 H2N O2 1_565 0.84(3) 2.13(3) 2.937(4) 161(4)

loop_
_geom_torsion_atom_site_label_1
_geom_torsion_atom_site_label_2
_geom_torsion_atom_site_label_3
_geom_torsion_atom_site_label_4
_geom_torsion_site_symmetry_1
_geom_torsion_site_symmetry_2
_geom_torsion_site_symmetry_3
_geom_torsion_site_symmetry_4
_geom_torsion
_geom_torsion_publ_flag
O1 C1 C2 C3 . . . . 23.9(6) ?
N1 C1 C2 C3 . . . . -159.8(3) ?
C1 C2 C3 C4 . . . . -173.8(3) ?
C2 C3 C4 C5 . . . . 179.0(4) ?
C3 C4 C5 C6 . . . . -178.1(4) ?
C4 C5 C6 C7 . . . . -179.4(4) ?
C5 C6 C7 C8 . . . . -178.9(4) ?
C6 C7 C8 O2 . . . . -29.1(6) ?
C6 C7 C8 N2 . . . . 152.7(4) ?
C14 C9 C10 C11 . . . . 1.7(6) ?
N1 C9 C10 C11 . . . . 178.2(4) ?
C9 C10 C11 C12 . . . . -0.6(7) ?
C10 C11 C12 C13 . . . . -0.2(7) ?
C11 C12 C13 C14 . . . . 0.0(7) ?
C10 C9 C14 C13 . . . . -2.0(6) ?
N1 C9 C14 C13 . . . . -178.3(4) ?
C12 C13 C14 C9 . . . . 1.1(7) ?
C20 C15 C16 C17 . . . . -0.9(7) ?
N2 C15 C16 C17 . . . . -176.4(4) ?
C15 C16 C17 C18 . . . . 0.7(8) ?
C16 C17 C18 C19 . . . . -1.0(8) ?
C17 C18 C19 C20 . . . . 1.7(8) ?
C16 C15 C20 C19 . . . . 1.5(7) ?
N2 C15 C20 C19 . . . . 177.1(4) ?
C18 C19 C20 C15 . . . . -1.9(8) ?
O1 C1 N1 C9 . . . . 1.5(7) ?
C2 C1 N1 C9 . . . . -174.8(4) ?
C10 C9 N1 C1 . . . . 145.5(4) ?
C14 C9 N1 C1 . . . . -38.0(6) ?
O2 C8 N2 C15 . . . . -1.4(7) ?
C7 C8 N2 C15 . . . . 176.8(4) ?
C16 C15 N2 C8 . . . . -42.2(6) ?
C20 C15 N2 C8 . . . . 142.3(4) ?

loop_
_cod_related_entry_id
_cod_related_entry_database
_cod_related_entry_code
1 ChemSpider 10649749
